data_9005371
loop_
_publ_author_name
'Armbruster, T.'
'Birrer, J.'
'Libowitzky, E.'
'Beran, A.'

_publ_section_title
;
 Crystal chemistry of Ti-bearing andradites
 Note: sample NZALA
;
_journal_name_full 'European Journal of Mineralogy'
_journal_page_first 907
_journal_page_last 921
_journal_volume 10
_journal_year 1998
_chemical_compound_source 'N'Zala, Atlas mountains, Morocco'
_chemical_formula_sum 'Al0.224 Ca2.895 Fe1.288 Mg0.104 Mn0.024 Na0.018 O12 Si2.744 Ti0.703'
_chemical_name_mineral Andradite
_space_group_IT_number 230
_symmetry_space_group_name_Hall '-I 4bd 2c 3'
_symmetry_space_group_name_H-M 'I a -3 d'
_cell_angle_alpha 90
_cell_angle_beta 90
_cell_angle_gamma 90
_cell_length_a 12.105
_cell_length_b 12.105
_cell_length_c 12.105
_cell_formula_units_Z 8
_cell_volume 1773.758
_database_code_amcsd 0006756
_exptl_crystal_density_diffrn 3.752
_cod_original_formula_sum 'Ca2.895 Mn.024 Na.018 Mg.104 Al.224 Ti.703 Fe1.288 Si2.744 O12'
_cod_database_code 9005371

loop_
_space_group_symop_operation_xyz
x,y,z
1/2+x,1/2+y,1/2+z
z,1/2-x,1/2+y
1/2+z,-x,+y
-y,1/2+z,1/2-x
1/2-y,+z,-x
x,1/2-y,1/2+z
1/2+x,-y,+z
-z,1/2+x,1/2-y
1/2-z,+x,-y
y,1/2-z,1/2+x
1/2+y,-z,+x
-x,1/2+y,1/2-z
1/2-x,+y,-z
3/4+x,1/4-z,3/4-y
1/4+x,3/4-z,1/4-y
3/4-z,1/4+y,3/4+x
1/4-z,3/4+y,1/4+x
3/4+y,1/4-x,3/4-z
1/4+y,3/4-x,1/4-z
3/4-x,1/4+z,3/4+y
1/4-x,3/4+z,1/4+y
3/4+z,1/4-y,3/4-x
1/4+z,3/4-y,1/4-x
3/4-y,1/4+x,3/4+z
1/4-y,3/4+x,1/4+z
1/4+x,1/4+z,1/4+y
3/4+x,3/4+z,3/4+y
1/4-z,1/4-y,1/4-x
3/4-z,3/4-y,3/4-x
1/4+y,1/4+x,1/4+z
3/4+y,3/4+x,3/4+z
1/4-x,1/4-z,1/4-y
3/4-x,3/4-z,3/4-y
1/4+z,1/4+y,1/4+x
3/4+z,3/4+y,3/4+x
1/4-y,1/4-x,1/4-z
3/4-y,3/4-x,3/4-z
1/2+z,x,1/2-y
+z,1/2+x,-y
1/2-y,-z,1/2+x
-y,1/2-z,+x
1/2+x,y,1/2-z
+x,1/2+y,-z
1/2-z,-x,1/2+y
-z,1/2-x,+y
1/2+y,z,1/2-x
+y,1/2+z,-x
1/2-x,-y,1/2+z
-x,1/2-y,+z
1/2-z,1/2+x,y
-z,+x,1/2+y
1/2+y,1/2-z,-x
+y,-z,1/2-x
1/2-x,1/2+y,z
-x,+y,1/2+z
1/2+z,1/2-x,-y
+z,-x,1/2-y
1/2-y,1/2+z,x
-y,+z,1/2+x
1/2+x,1/2-y,-z
+x,-y,1/2-z
3/4-x,3/4+z,1/4-y
1/4-x,1/4+z,3/4-y
3/4+z,3/4-y,1/4+x
1/4+z,1/4-y,3/4+x
3/4-y,3/4+x,1/4-z
1/4-y,1/4+x,3/4-z
3/4+x,3/4-z,1/4+y
1/4+x,1/4-z,3/4+y
3/4-z,3/4+y,1/4-x
1/4-z,1/4+y,3/4-x
3/4+y,3/4-x,1/4+z
1/4+y,1/4-x,3/4+z
1/4-x,3/4-z,3/4+y
3/4-x,1/4-z,1/4+y
1/4+z,3/4+y,3/4-x
3/4+z,1/4+y,1/4-x
1/4-y,3/4-x,3/4+z
3/4-y,1/4-x,1/4+z
1/4+x,3/4+z,3/4-y
3/4+x,1/4+z,1/4-y
1/4-z,3/4-y,3/4+x
3/4-z,1/4-y,1/4+x
1/4+y,3/4+x,3/4-z
3/4+y,1/4+x,1/4-z
-z,-x,-y
1/2-z,1/2-x,1/2-y
y,z,x
1/2+y,1/2+z,1/2+x
-x,-y,-z
1/2-x,1/2-y,1/2-z
z,x,y
1/2+z,1/2+x,1/2+y
-y,-z,-x
1/2-y,1/2-z,1/2-x

loop_
_atom_site_aniso_label
_atom_site_aniso_U_11
_atom_site_aniso_U_22
_atom_site_aniso_U_33
_atom_site_aniso_U_12
_atom_site_aniso_U_13
_atom_site_aniso_U_23
CaX 0.00880 0.00880 0.00540 0.00230 0.00000 0.00000
MnX 0.00880 0.00880 0.00540 0.00230 0.00000 0.00000
NaX 0.00880 0.00880 0.00540 0.00230 0.00000 0.00000
MgX 0.00880 0.00880 0.00540 0.00230 0.00000 0.00000
MgY 0.00577 0.00577 0.00577 0.00027 0.00027 0.00027
AlY 0.00577 0.00577 0.00577 0.00027 0.00027 0.00027
TiY 0.00577 0.00577 0.00577 0.00027 0.00027 0.00027
FeY 0.00577 0.00577 0.00577 0.00027 0.00027 0.00027
SiZ 0.00530 0.00610 0.00610 0.00000 0.00000 0.00000
TiZ 0.00530 0.00610 0.00610 0.00000 0.00000 0.00000
FeZ 0.00530 0.00610 0.00610 0.00000 0.00000 0.00000
O 0.01080 0.00850 0.00770 -0.00070 0.00150 -0.00050

loop_
_atom_site_label
_atom_site_fract_x
_atom_site_fract_y
_atom_site_fract_z
_atom_site_occupancy
_atom_site_U_iso_or_equiv
CaX 0.00000 0.25000 0.12500 0.96500 0.00765
MnX 0.00000 0.25000 0.12500 0.00800 0.00765
NaX 0.00000 0.25000 0.12500 0.00600 0.00765
MgX 0.00000 0.25000 0.12500 0.02100 0.00765
MgY 0.00000 0.00000 0.00000 0.02050 0.00577
AlY 0.00000 0.00000 0.00000 0.11200 0.00577
TiY 0.00000 0.00000 0.00000 0.29700 0.00577
FeY 0.00000 0.00000 0.00000 0.57050 0.00577
SiZ 0.37500 0.00000 0.25000 0.91470 0.00580
TiZ 0.37500 0.00000 0.25000 0.03630 0.00580
FeZ 0.37500 0.00000 0.25000 0.04900 0.00580
O 0.03859 0.04828 0.65440 1.00000 0.00900

loop_
_cod_related_entry_id
_cod_related_entry_database
_cod_related_entry_code
1 AMCSD 0006756
